data_8101863
loop_
_publ_author_name
'Dupont, L.'
'Boverie, S.'
'Pirotte, B.'
'de Tullio, P.'

_publ_section_title
;
Crystal structure of 7-chloro-3-isopropoxy-4H-1,2,4-benzothiadiazine 
1,1-dioxide monohydrate, C~10~H~11~ClN~2~O~3~S &#x00B7; H~2~O
;
_journal_issue 4
_journal_name_full 'Zeitschrift f\"ur Kristallographie - New Crystal Structures'
_journal_page_first 565
_journal_page_last 566
_journal_volume 220
_journal_year 2005
_chemical_formula_moiety 'C10 H11 Cl N2 O3 S , H2 O'
_chemical_formula_structural 'C10H13ClN2O4S &#x00B7; H2O'
_chemical_formula_sum 'C10 H13 Cl N2 O4 S'
_chemical_formula_weight 292.73
_chemical_name_systematic
; 
 7-chloro-3-isopropoxy-4H-1,2,4-benzothiadiazine 1,1-dioxide monohydrate
;
_space_group_IT_number 12
_symmetry_cell_setting monoclinic
_symmetry_space_group_name_Hall '-C 2y'
_symmetry_space_group_name_H-M 'C 1 2/m 1'
_atom_sites_solution_hydrogens
; 
H atoms were placed at standard calculated positions, except atom H(N4)
and H(water) which were obtained from difference map.
;
_atom_sites_solution_primary direct
_atom_sites_solution_secondary difmap
_audit_creation_method SHELXL-97
_cell_angle_alpha 90.00
_cell_angle_beta 107.921(3)
_cell_angle_gamma 90.00
_cell_formula_units_Z 4
_cell_length_a 16.6352(6)
_cell_length_b 6.8145(7)
_cell_length_c 12.2805(6)
_cell_measurement_reflns_used 30
_cell_measurement_temperature 293(2)
_cell_measurement_theta_max 42.3
_cell_measurement_theta_min 37.6
_cell_volume 1324.58(16)
_computing_cell_refinement 'DIF4 (Stoe & Cie)'
_computing_data_collection 'DIF4 (Stoe & Cie)'
_computing_data_reduction 'REDU4 (Stoe & Cie)'
_computing_molecular_graphics 'ORTEP-III (Burnett & Johnson, 1996)'
_computing_publication_material SHELXL-97
_computing_structure_refinement 'SHELXL-97 (Sheldrick, 1997)'
_computing_structure_solution 'SHELXS-97 (Sheldrick, 1990)'
_diffrn_ambient_temperature 293(2)
_diffrn_measured_fraction_theta_full 0.980
_diffrn_measured_fraction_theta_max 0.980
_diffrn_measurement_device_type 'Stoe-Siemens AED4'
_diffrn_measurement_method omega
_diffrn_radiation_monochromator graphite
_diffrn_radiation_source 'fine-focus sealed tube'
_diffrn_radiation_type CuK\a
_diffrn_radiation_wavelength 1.54180
_diffrn_reflns_av_R_equivalents 0.0354
_diffrn_reflns_av_sigmaI/netI 0.0252
_diffrn_reflns_limit_h_max 19
_diffrn_reflns_limit_h_min -19
_diffrn_reflns_limit_k_max 8
_diffrn_reflns_limit_k_min 0
_diffrn_reflns_limit_l_max 14
_diffrn_reflns_limit_l_min 0
_diffrn_reflns_number 1361
_diffrn_reflns_theta_full 68.00
_diffrn_reflns_theta_max 68.00
_diffrn_reflns_theta_min 3.78
_diffrn_standards_decay_% 6
_diffrn_standards_interval_time '60 min'
_diffrn_standards_number 2
_exptl_absorpt_coefficient_mu 4.131
_exptl_absorpt_correction_T_max 0.3704
_exptl_absorpt_correction_T_min 0.2523
_exptl_absorpt_correction_type psi-scan
_exptl_absorpt_process_details 'EMPIR (Stoe & Cie)'
_exptl_crystal_colour colorless
_exptl_crystal_density_diffrn 1.468
_exptl_crystal_density_method 'not measured'
_exptl_crystal_description prism
_exptl_crystal_F_000 608
_exptl_crystal_size_max 0.46
_exptl_crystal_size_mid 0.46
_exptl_crystal_size_min 0.30
_refine_diff_density_max 0.370
_refine_diff_density_min -0.249
_refine_diff_density_rms 0.067
_refine_ls_extinction_coef 0.0137(11)
_refine_ls_extinction_expression Fc^*^=kFc[1+0.001xFc^2^\l^3^/sin(2\q)]^-1/4^
_refine_ls_extinction_method SHELXL
_refine_ls_goodness_of_fit_ref 1.049
_refine_ls_hydrogen_treatment mixed
_refine_ls_matrix_type full
_refine_ls_number_parameters 111
_refine_ls_number_reflns 1298
_refine_ls_number_restraints 0
_refine_ls_restrained_S_all 1.049
_refine_ls_R_factor_all 0.0510
_refine_ls_R_factor_gt 0.0425
_refine_ls_shift/su_max 0.000
_refine_ls_shift/su_mean 0.000
_refine_ls_structure_factor_coef Fsqd
_refine_ls_weighting_details 'calc w=1/[\s^2^(Fo^2^)+(0.0890P)^2^+0.2655P] where P=(Fo^2^+2Fc^2^)/3'
_refine_ls_weighting_scheme calc
_refine_ls_wR_factor_gt 0.1210
_refine_ls_wR_factor_ref 0.1255
_reflns_number_gt 1043
_reflns_number_total 1298
_reflns_threshold_expression >2sigma(I)
_cod_data_source_file 1267-1643.cff
_cod_data_source_block sm0199
_cod_original_sg_symbol_H-M C12/m1
_cod_database_code 8101863

loop_
_symmetry_equiv_pos_as_xyz
'x, y, z'
'x, -y, z'
'x+1/2, y+1/2, z'
'x+1/2, -y+1/2, z'
'-x, -y, -z'
'-x, y, -z'
'-x+1/2, -y+1/2, -z'
'-x+1/2, y+1/2, -z'

loop_
_atom_site_label
_atom_site_type_symbol
_atom_site_fract_x
_atom_site_fract_y
_atom_site_fract_z
_atom_site_U_iso_or_equiv
_atom_site_adp_type
_atom_site_occupancy
_atom_site_symmetry_multiplicity
_atom_site_Wyckoff_symbol
_atom_site_calc_flag
_atom_site_refinement_flags
_atom_site_disorder_assembly
_atom_site_disorder_group
S1 S 0.35917(4) 0.0000 0.83659(6) 0.0493(3) Uani 1 4 i d S . .
O1 O 0.40575(12) 0.1766(3) 0.83957(16) 0.0806(6) Uani 1 8 j d . . .
N2 N 0.27851(17) 0.0000 0.7259(2) 0.0697(9) Uani 1 4 i d S . .
C3 C 0.20158(18) 0.0000 0.7284(2) 0.0501(7) Uani 1 4 i d S . .
N4 N 0.17674(16) 0.0000 0.8223(2) 0.0454(6) Uani 1 4 i d S . .
H4 H 0.126(3) 0.0000 0.814(3) 0.064(11) Uiso 1 4 i d S . .
C5 C 0.23255(17) 0.0000 0.9329(2) 0.0419(6) Uani 1 4 i d S . .
C6 C 0.20175(19) 0.0000 1.0271(3) 0.0471(7) Uani 1 4 i d S . .
H6 H 0.1438 0.0000 1.0155 0.057 Uiso 1 4 i calc SR . .
C7 C 0.2565(2) 0.0000 1.1356(3) 0.0543(7) Uani 1 4 i d S . .
H7 H 0.2358 0.0000 1.1978 0.065 Uiso 1 4 i calc SR . .
C8 C 0.3437(2) 0.0000 1.1536(3) 0.0542(7) Uani 1 4 i d S . .
C9 C 0.37563(19) 0.0000 1.0634(3) 0.0515(7) Uani 1 4 i d S . .
H9 H 0.4337 0.0000 1.0757 0.062 Uiso 1 4 i calc SR . .
C10 C 0.31961(18) 0.0000 0.9533(2) 0.0434(6) Uani 1 4 i d S . .
O11 O 0.13765(14) 0.0000 0.63331(18) 0.0677(7) Uani 1 4 i d S . .
C12 C 0.1541(2) 0.0000 0.5217(3) 0.0920(16) Uani 1 4 i d S . .
H12 H 0.2150 0.0000 0.5322 0.110 Uiso 1 4 i calc SR . .
C13 C 0.1133(4) 0.1809(7) 0.4603(3) 0.159(2) Uani 1 8 j d . . .
H13A H 0.0552 0.1846 0.4581 0.238 Uiso 1 8 j calc R . .
H13B H 0.1166 0.1797 0.3836 0.238 Uiso 1 8 j calc R . .
H13C H 0.1420 0.2947 0.4998 0.238 Uiso 1 8 j calc R . .
Cl1 Cl 0.41254(7) 0.0000 1.29202(8) 0.0829(4) Uani 1 4 i d S . .
O3 O 0.01236(15) 0.0000 0.8335(3) 0.0764(9) Uani 1 4 i d S . .
H3 H -0.014(2) -0.087(4) 0.832(3) 0.092 Uiso 1 8 j d . . .

loop_
_atom_site_aniso_label
_atom_site_aniso_U_11
_atom_site_aniso_U_22
_atom_site_aniso_U_33
_atom_site_aniso_U_23
_atom_site_aniso_U_13
_atom_site_aniso_U_12
S1 0.0353(4) 0.0604(5) 0.0538(5) 0.000 0.0161(3) 0.000
O1 0.0814(11) 0.0867(13) 0.0842(12) -0.0052(10) 0.0408(10) -0.0342(11)
N2 0.0446(14) 0.116(3) 0.0498(15) 0.000 0.0168(12) 0.000
C3 0.0395(14) 0.0635(19) 0.0463(16) 0.000 0.0119(12) 0.000
N4 0.0348(12) 0.0533(14) 0.0474(13) 0.000 0.0113(10) 0.000
C5 0.0412(14) 0.0383(13) 0.0476(15) 0.000 0.0160(12) 0.000
C6 0.0465(15) 0.0455(15) 0.0524(16) 0.000 0.0198(12) 0.000
C7 0.0664(19) 0.0488(16) 0.0510(17) 0.000 0.0227(15) 0.000
C8 0.0604(18) 0.0479(16) 0.0474(16) 0.000 0.0065(13) 0.000
C9 0.0447(15) 0.0514(17) 0.0551(18) 0.000 0.0104(13) 0.000
C10 0.0400(13) 0.0412(14) 0.0485(15) 0.000 0.0129(11) 0.000
O11 0.0452(12) 0.114(2) 0.0433(11) 0.000 0.0121(9) 0.000
C12 0.058(2) 0.179(5) 0.0399(17) 0.000 0.0159(14) 0.000
C13 0.285(7) 0.122(4) 0.081(2) 0.021(2) 0.075(4) -0.009(4)
Cl1 0.0816(7) 0.1043(8) 0.0481(5) 0.000 -0.0017(4) 0.000
O3 0.0450(14) 0.0689(17) 0.120(2) 0.000 0.0320(15) 0.000

loop_
_atom_type_symbol
_atom_type_description
_atom_type_scat_dispersion_real
_atom_type_scat_dispersion_imag
_atom_type_scat_source
C C 0.0181 0.0091 'International Tables Vol C Tables 4.2.6.8 and 6.1.1.4'
H H 0.0000 0.0000 'International Tables Vol C Tables 4.2.6.8 and 6.1.1.4'
Cl Cl 0.3639 0.7018 'International Tables Vol C Tables 4.2.6.8 and 6.1.1.4'
N N 0.0311 0.0180 'International Tables Vol C Tables 4.2.6.8 and 6.1.1.4'
O O 0.0492 0.0322 'International Tables Vol C Tables 4.2.6.8 and 6.1.1.4'
S S 0.3331 0.5567 'International Tables Vol C Tables 4.2.6.8 and 6.1.1.4'

loop_
_geom_angle_atom_site_label_1
_geom_angle_atom_site_label_2
_geom_angle_atom_site_label_3
_geom_angle
_geom_angle_site_symmetry_1
_geom_angle_site_symmetry_3
_geom_angle_publ_flag
O1 S1 O1 115.14(17) 2 . ?
O1 S1 N2 109.34(10) 2 . ?
O1 S1 N2 109.35(10) . . ?
O1 S1 C10 108.50(9) 2 . ?
O1 S1 C10 108.49(9) . . ?
N2 S1 C10 105.58(14) . . ?
C3 N2 S1 124.2(2) . . ?
N2 C3 O11 121.0(3) . . ?
N2 C3 N4 126.3(3) . . ?
O11 C3 N4 112.7(3) . . ?
C3 N4 C5 123.4(2) . . ?
C3 N4 H4 119(3) . . ?
C5 N4 H4 118(3) . . ?
N4 C5 C10 121.4(2) . . ?
N4 C5 C6 120.2(2) . . ?
C10 C5 C6 118.4(3) . . ?
C7 C6 C5 120.2(3) . . ?
C7 C6 H6 119.9 . . ?
C5 C6 H6 119.9 . . ?
C6 C7 C8 120.3(3) . . ?
C6 C7 H7 119.9 . . ?
C8 C7 H7 119.9 . . ?
C9 C8 C7 120.9(3) . . ?
C9 C8 Cl1 119.4(3) . . ?
C7 C8 Cl1 119.7(3) . . ?
C8 C9 C10 118.6(3) . . ?
C8 C9 H9 120.7 . . ?
C10 C9 H9 120.7 . . ?
C9 C10 C5 121.7(3) . . ?
C9 C10 S1 119.3(2) . . ?
C5 C10 S1 119.0(2) . . ?
C3 O11 C12 119.6(3) . . ?
O11 C12 C13 106.4(2) . . ?
O11 C12 C13 106.4(2) . 2 ?
C13 C12 C13 111.2(5) . 2 ?
O11 C12 H12 110.9 . . ?
C13 C12 H12 110.9 . . ?
C13 C12 H12 110.9 2 . ?
C12 C13 H13A 109.5 . . ?
C12 C13 H13B 109.5 . . ?
H13A C13 H13B 109.5 . . ?
C12 C13 H13C 109.5 . . ?
H13A C13 H13C 109.5 . . ?
H13B C13 H13C 109.5 . . ?

loop_
_geom_bond_atom_site_label_1
_geom_bond_atom_site_label_2
_geom_bond_distance
_geom_bond_site_symmetry_2
_geom_bond_publ_flag
S1 O1 1.4255(18) 2 ?
S1 O1 1.4255(18) . ?
S1 N2 1.589(3) . ?
S1 C10 1.751(3) . ?
N2 C3 1.289(4) . ?
C3 O11 1.316(4) . ?
C3 N4 1.339(4) . ?
N4 C5 1.389(4) . ?
N4 H4 0.82(4) . ?
C5 C10 1.392(4) . ?
C5 C6 1.402(4) . ?
C6 C7 1.363(4) . ?
C6 H6 0.9300 . ?
C7 C8 1.399(5) . ?
C7 H7 0.9300 . ?
C8 C9 1.368(4) . ?
C8 Cl1 1.732(3) . ?
C9 C10 1.387(4) . ?
C9 H9 0.9300 . ?
O11 C12 1.479(4) . ?
C12 C13 1.495(5) . ?
C12 C13 1.495(5) 2 ?
C12 H12 0.9800 . ?
C13 H13A 0.9600 . ?
C13 H13B 0.9600 . ?
C13 H13C 0.9600 . ?
O3 H3 0.73(3) . ?

loop_
_geom_hbond_atom_site_label_D
_geom_hbond_atom_site_label_H
_geom_hbond_atom_site_label_A
_geom_hbond_distance_DH
_geom_hbond_distance_HA
_geom_hbond_distance_DA
_geom_hbond_angle_DHA
_geom_hbond_site_symmetry_A
N4 H4 O3 0.82(4) 1.97(4) 2.780(3) 167(4) .
O3 H3 O1 0.73(3) 2.12(3) 2.844(2) 175(4) 3_445

loop_
_geom_torsion_atom_site_label_1
_geom_torsion_atom_site_label_2
_geom_torsion_atom_site_label_3
_geom_torsion_atom_site_label_4
_geom_torsion
_geom_torsion_site_symmetry_1
_geom_torsion_site_symmetry_2
_geom_torsion_site_symmetry_3
_geom_torsion_site_symmetry_4
_geom_torsion_publ_flag
O1 S1 N2 C3 116.55(9) 2 . . . ?
O1 S1 N2 C3 -116.55(9) . . . . ?
C10 S1 N2 C3 0.0 . . . . ?
S1 N2 C3 O11 180.0 . . . . ?
S1 N2 C3 N4 0.000 . . . . ?
N2 C3 N4 C5 0.000 . . . . ?
O11 C3 N4 C5 180.0 . . . . ?
C3 N4 C5 C10 0.000 . . . . ?
C3 N4 C5 C6 180.000 . . . . ?
N4 C5 C6 C7 180.000 . . . . ?
C10 C5 C6 C7 0.000 . . . . ?
C5 C6 C7 C8 0.000 . . . . ?
C6 C7 C8 C9 0.000 . . . . ?
C6 C7 C8 Cl1 180.000 . . . . ?
C7 C8 C9 C10 0.000 . . . . ?
Cl1 C8 C9 C10 180.000 . . . . ?
C8 C9 C10 C5 0.000 . . . . ?
C8 C9 C10 S1 180.000 . . . . ?
N4 C5 C10 C9 180.000 . . . . ?
C6 C5 C10 C9 0.000 . . . . ?
N4 C5 C10 S1 0.000 . . . . ?
C6 C5 C10 S1 180.0 . . . . ?
O1 S1 C10 C9 62.88(10) 2 . . . ?
O1 S1 C10 C9 -62.88(10) . . . . ?
N2 S1 C10 C9 180.0 . . . . ?
O1 S1 C10 C5 -117.12(10) 2 . . . ?
O1 S1 C10 C5 117.12(10) . . . . ?
N2 S1 C10 C5 0.000 . . . . ?
N2 C3 O11 C12 0.000 . . . . ?
N4 C3 O11 C12 180.0 . . . . ?
C3 O11 C12 C13 -120.7(3) . . . . ?
C3 O11 C12 C13 120.7(3) . . . 2 ?
